data_2209834
loop_
_publ_author_name
'Yong-Hong Wen'
'Hui-Ling Wen'
'Xue-Mei Li'
'Li-Li Xu'
'Shu-Sheng Zhang'

_publ_section_title
;
 <i>N</i>-(3-Methoxyphenyl)-2-(quinolin-8-yloxy)acetamide monohydrate
;
_journal_coeditor_code FB2007
_journal_issue 8
_journal_name_full 'Acta Crystallographica Section E'
_journal_page_first o3414
_journal_page_last o3415
_journal_paper_doi 10.1107/S1600536806027140
_journal_volume 62
_journal_year 2006
_chemical_formula_iupac 'C18 H16 N2 O3, H2 O'
_chemical_formula_moiety 'C18 H16 N2 O3, H2 O'
_chemical_formula_sum 'C18 H18 N2 O4'
_chemical_formula_weight 326.34
_chemical_name_systematic
;
N-(3-Methoxyphenyl)-2-(quinolin-8-yloxy)acetamide monohydrate
;
_space_group_IT_number 4
_symmetry_cell_setting monoclinic
_symmetry_space_group_name_Hall 'P 2yb'
_symmetry_space_group_name_H-M 'P 1 21 1'
_atom_sites_solution_hydrogens difmap
_atom_sites_solution_primary direct
_atom_sites_solution_secondary difmap
_audit_creation_method SHELXL-97
_cell_angle_alpha 90.00
_cell_angle_beta 100.553(2)
_cell_angle_gamma 90.00
_cell_formula_units_Z 2
_cell_length_a 8.1881(11)
_cell_length_b 7.0491(10)
_cell_length_c 14.094(2)
_cell_measurement_reflns_used 1062
_cell_measurement_temperature 293(2)
_cell_measurement_theta_max 22.9
_cell_measurement_theta_min 2.5
_cell_volume 799.73(19)
_computing_cell_refinement 'SAINT (Siemens, 1996)'
_computing_data_collection 'SMART (Siemens, 1996)'
_computing_data_reduction SAINT
_computing_molecular_graphics SHELXTL
_computing_publication_material
;
SHELXTL, PARST (Nardelli, 1995) and PLATON (Spek, 2003)
;
_computing_structure_refinement SHELXTL
_computing_structure_solution 'SHELXTL (Sheldrick, 1997)'
_diffrn_ambient_temperature 293(2)
_diffrn_detector_area_resol_mean 8.33
_diffrn_measured_fraction_theta_full 0.991
_diffrn_measured_fraction_theta_max 0.991
_diffrn_measurement_device_type
;
Siemens SMART 1000 CCD area-detector
;
_diffrn_measurement_method \w
_diffrn_radiation_monochromator graphite
_diffrn_radiation_source 'fine-focus sealed tube'
_diffrn_radiation_type MoK\a
_diffrn_radiation_wavelength 0.71073
_diffrn_reflns_av_R_equivalents 0.0263
_diffrn_reflns_av_sigmaI/netI 0.0360
_diffrn_reflns_limit_h_max 10
_diffrn_reflns_limit_h_min -9
_diffrn_reflns_limit_k_max 8
_diffrn_reflns_limit_k_min -8
_diffrn_reflns_limit_l_max 17
_diffrn_reflns_limit_l_min -13
_diffrn_reflns_number 4571
_diffrn_reflns_theta_full 26.06
_diffrn_reflns_theta_max 26.06
_diffrn_reflns_theta_min 1.47
_diffrn_standards_number 0
_exptl_absorpt_coefficient_mu 0.097
_exptl_absorpt_correction_T_max 0.9885
_exptl_absorpt_correction_T_min 0.9752
_exptl_absorpt_correction_type multi-scan
_exptl_absorpt_process_details '(SADABS; Sheldrick, 1996)'
_exptl_crystal_colour colourless
_exptl_crystal_density_diffrn 1.355
_exptl_crystal_density_method 'not measured'
_exptl_crystal_description block
_exptl_crystal_F_000 344
_exptl_crystal_size_max 0.26
_exptl_crystal_size_mid 0.16
_exptl_crystal_size_min 0.12
_refine_diff_density_max 0.14
_refine_diff_density_min -0.15
_refine_ls_extinction_method none
_refine_ls_goodness_of_fit_ref 1.071
_refine_ls_hydrogen_treatment mixed
_refine_ls_matrix_type full
_refine_ls_number_constraints 65
_refine_ls_number_parameters 224
_refine_ls_number_reflns 1706
_refine_ls_number_restraints 3
_refine_ls_restrained_S_all 1.070
_refine_ls_R_factor_all 0.0683
_refine_ls_R_factor_gt 0.0469
_refine_ls_shift/su_max 0.000
_refine_ls_shift/su_mean 0.000
_refine_ls_structure_factor_coef Fsqd
_refine_ls_weighting_details 'calc w=1/[\s^2^(Fo^2^)+(0.0469P)^2^+0.0065P] where P=(Fo^2^+2Fc^2^)/3'
_refine_ls_weighting_scheme calc
_refine_ls_wR_factor_gt 0.0895
_refine_ls_wR_factor_ref 0.0975
_reflns_number_gt 1288
_reflns_number_total 1706
_reflns_threshold_expression I>2\s(I)
_cod_data_source_file fb2007.cif
_cod_data_source_block I
_cod_depositor_comments
;
The following automatic conversions were performed:
'_symmetry_cell_setting' value 'Monoclinic' changed to 'monoclinic'
according to '/home/saulius/struct/CIF-dictionaries/cif_core.dic'
dictionary named 'cif_core.dic' version 2.4.1 from 2010-06-29.

Automatic conversion script
Id: cif_fix_enum 1527 2010-12-29 10:47:43Z saulius 

The following automatic conversions were performed:

'_symmetry_cell_setting' value 'Monoclinic' changed to 'monoclinic'
according to /home/saulius/struct/CIF-dictionaries/cif_core.dic
dictionary named 'cif_core.dic' version 2.4.1 from 2010-06-29.

Automatic conversion script
Id: cif_fix_values 1715 2011-07-08 13:25:40Z adriana 
;
_cod_original_cell_volume 799.75(19)
_cod_original_sg_symbol_H-M 'P 21'
_cod_database_code 2209834
_cod_database_fobs_code 2209834

loop_
_symmetry_equiv_pos_as_xyz
'x, y, z'
'-x, y+1/2, -z'

loop_
_atom_site_type_symbol
_atom_site_label
_atom_site_fract_x
_atom_site_fract_y
_atom_site_fract_z
_atom_site_U_iso_or_equiv
_atom_site_adp_type
_atom_site_calc_flag
_atom_site_refinement_flags
_atom_site_occupancy
O O1W 0.7750(4) 0.6915(4) 0.1053(2) 0.0648(7) Uani d D 1
H H1W 0.730(5) 0.795(4) 0.117(3) 0.090(11) Uiso d D 1
H H2W 0.803(5) 0.700(7) 0.0497(15) 0.090(11) Uiso d D 1
O O1 0.7023(3) 0.0511(3) 0.98167(15) 0.0511(6) Uani d . 1
O O2 0.6257(3) 0.0294(3) 1.15802(18) 0.0618(7) Uani d . 1
O O3 0.8185(3) 0.7170(4) 1.46917(16) 0.0692(8) Uani d . 1
N N1 0.8503(3) -0.2497(4) 0.9194(2) 0.0478(7) Uani d . 1
N N2 0.6730(3) 0.3448(4) 1.17961(18) 0.0442(7) Uani d . 1
H H2B 0.6906 0.4467 1.1495 0.053 Uiso calc R 1
C C1 0.7967(4) -0.1079(4) 0.8548(2) 0.0417(8) Uani d . 1
C C2 0.9218(4) -0.3979(5) 0.8872(3) 0.0548(9) Uani d . 1
H H2A 0.9585 -0.4947 0.9308 0.066 Uiso calc R 1
C C3 0.9462(4) -0.4197(6) 0.7927(3) 0.0616(10) Uani d . 1
H H3A 0.9967 -0.5282 0.7740 0.074 Uiso calc R 1
C C4 0.8949(4) -0.2792(5) 0.7286(3) 0.0590(10) Uani d . 1
H H4A 0.9108 -0.2908 0.6652 0.071 Uiso calc R 1
C C5 0.8178(4) -0.1161(5) 0.7570(2) 0.0468(8) Uani d . 1
C C6 0.7573(4) 0.0331(6) 0.6943(2) 0.0600(10) Uani d . 1
H H6A 0.7688 0.0279 0.6299 0.072 Uiso calc R 1
C C7 0.6826(5) 0.1840(6) 0.7269(3) 0.0617(10) Uani d . 1
H H7A 0.6437 0.2818 0.6844 0.074 Uiso calc R 1
C C8 0.6620(4) 0.1972(5) 0.8236(2) 0.0510(8) Uani d . 1
H H8A 0.6110 0.3029 0.8447 0.061 Uiso calc R 1
C C9 0.7177(4) 0.0535(5) 0.8861(2) 0.0439(8) Uani d . 1
C C10 0.6507(4) 0.2206(4) 1.0207(2) 0.0492(8) Uani d . 1
H H10A 0.5404 0.2554 0.9874 0.059 Uiso calc R 1
H H10B 0.7265 0.3230 1.0133 0.059 Uiso calc R 1
C C11 0.6495(4) 0.1864(5) 1.1264(2) 0.0444(8) Uani d . 1
C C12 0.6722(4) 0.3646(4) 1.2802(2) 0.0417(7) Uani d . 1
C C13 0.7477(4) 0.5267(5) 1.3232(2) 0.0443(8) Uani d . 1
H H13A 0.7973 0.6127 1.2871 0.053 Uiso calc R 1
C C14 0.7490(4) 0.5601(6) 1.4199(2) 0.0498(8) Uani d . 1
C C15 0.6782(5) 0.4307(6) 1.4737(3) 0.0600(10) Uani d . 1
H H15A 0.6805 0.4517 1.5390 0.072 Uiso calc R 1
C C16 0.6051(5) 0.2718(6) 1.4302(3) 0.0665(11) Uani d . 1
H H16A 0.5578 0.1849 1.4668 0.080 Uiso calc R 1
C C17 0.5990(4) 0.2359(5) 1.3330(3) 0.0550(9) Uani d . 1
H H17A 0.5469 0.1278 1.3042 0.066 Uiso calc R 1
C C18 0.8902(5) 0.8547(6) 1.4173(3) 0.0768(12) Uani d . 1
H H18A 0.9339 0.9562 1.4598 0.115 Uiso calc R 1
H H18B 0.8072 0.9036 1.3661 0.115 Uiso calc R 1
H H18C 0.9784 0.7982 1.3906 0.115 Uiso calc R 1

loop_
_atom_site_aniso_label
_atom_site_aniso_U_11
_atom_site_aniso_U_22
_atom_site_aniso_U_33
_atom_site_aniso_U_12
_atom_site_aniso_U_13
_atom_site_aniso_U_23
O1W 0.102(2) 0.0427(14) 0.0535(17) 0.0023(15) 0.0238(15) 0.0062(14)
O1 0.0763(15) 0.0368(12) 0.0407(13) 0.0077(12) 0.0118(11) 0.0002(12)
O2 0.0921(18) 0.0382(14) 0.0594(15) -0.0093(13) 0.0253(13) -0.0026(13)
O3 0.0960(19) 0.0695(19) 0.0401(14) -0.0120(16) 0.0075(13) -0.0117(14)
N1 0.0528(17) 0.0423(17) 0.0472(16) 0.0039(13) 0.0060(14) 0.0014(14)
N2 0.0610(17) 0.0317(15) 0.0393(16) 0.0008(13) 0.0077(13) 0.0011(13)
C1 0.0421(17) 0.0413(19) 0.0396(18) -0.0071(15) 0.0018(14) -0.0046(16)
C2 0.055(2) 0.047(2) 0.061(2) 0.0056(17) 0.0052(18) -0.0026(19)
C3 0.057(2) 0.064(3) 0.065(3) 0.003(2) 0.0146(19) -0.017(2)
C4 0.060(2) 0.067(3) 0.051(2) -0.009(2) 0.0149(19) -0.017(2)
C5 0.0466(19) 0.050(2) 0.0427(19) -0.0105(16) 0.0043(15) -0.0054(18)
C6 0.073(2) 0.071(3) 0.038(2) -0.008(2) 0.0123(18) 0.002(2)
C7 0.079(3) 0.055(2) 0.049(2) -0.003(2) 0.008(2) 0.013(2)
C8 0.063(2) 0.042(2) 0.046(2) -0.0011(19) 0.0046(16) 0.0054(18)
C9 0.0508(18) 0.0414(18) 0.0380(19) -0.0064(17) 0.0045(15) -0.0027(17)
C10 0.066(2) 0.036(2) 0.0433(19) 0.0038(17) 0.0042(16) -0.0042(17)
C11 0.0476(19) 0.0382(18) 0.047(2) 0.0017(16) 0.0079(15) 0.0014(18)
C12 0.0460(18) 0.0397(18) 0.0396(18) 0.0070(15) 0.0081(14) 0.0035(16)
C13 0.0523(19) 0.0414(18) 0.0391(19) 0.0019(16) 0.0082(14) 0.0049(16)
C14 0.0548(19) 0.053(2) 0.040(2) 0.0062(18) 0.0047(16) 0.0014(18)
C15 0.069(2) 0.075(3) 0.037(2) 0.005(2) 0.0121(18) 0.006(2)
C16 0.082(3) 0.071(3) 0.052(2) -0.003(2) 0.026(2) 0.014(2)
C17 0.061(2) 0.046(2) 0.060(2) -0.0009(17) 0.0145(18) 0.0051(18)
C18 0.092(3) 0.065(3) 0.070(3) -0.011(2) 0.006(2) -0.009(2)

loop_
_atom_type_symbol
_atom_type_description
_atom_type_scat_dispersion_real
_atom_type_scat_dispersion_imag
_atom_type_scat_source
C C 0.0033 0.0000 'International Tables Vol C Tables 4.2.6.8 and 6.1.1.4'
H H 0.0000 0.0000 'International Tables Vol C Tables 4.2.6.8 and 6.1.1.4'
N N 0.0061 0.0000 'International Tables Vol C Tables 4.2.6.8 and 6.1.1.4'
O O 0.0106 0.0000 'International Tables Vol C Tables 4.2.6.8 and 6.1.1.4'

loop_
_geom_angle_atom_site_label_1
_geom_angle_atom_site_label_2
_geom_angle_atom_site_label_3
_geom_angle
H1W O1W H2W 108(4)
C9 O1 C10 117.3(2)
C14 O3 C18 117.8(3)
C2 N1 C1 117.3(3)
C11 N2 C12 127.8(3)
C11 N2 H2B 116.1
C12 N2 H2B 116.1
N1 C1 C9 119.2(3)
N1 C1 C5 122.3(3)
C9 C1 C5 118.5(3)
N1 C2 C3 124.6(4)
N1 C2 H2A 117.7
C3 C2 H2A 117.7
C4 C3 C2 118.4(4)
C4 C3 H3A 120.8
C2 C3 H3A 120.8
C3 C4 C5 120.6(3)
C3 C4 H4A 119.7
C5 C4 H4A 119.7
C4 C5 C6 124.0(3)
C4 C5 C1 116.8(3)
C6 C5 C1 119.2(3)
C7 C6 C5 120.3(3)
C7 C6 H6A 119.8
C5 C6 H6A 119.8
C6 C7 C8 121.7(4)
C6 C7 H7A 119.2
C8 C7 H7A 119.2
C9 C8 C7 119.4(4)
C9 C8 H8A 120.3
C7 C8 H8A 120.3
C8 C9 O1 124.1(3)
C8 C9 C1 120.8(3)
O1 C9 C1 115.1(3)
O1 C10 C11 107.8(3)
O1 C10 H10A 110.1
C11 C10 H10A 110.1
O1 C10 H10B 110.1
C11 C10 H10B 110.1
H10A C10 H10B 108.5
O2 C11 N2 124.6(3)
O2 C11 C10 122.2(3)
N2 C11 C10 113.2(3)
C17 C12 C13 120.6(3)
C17 C12 N2 123.7(3)
C13 C12 N2 115.7(3)
C14 C13 C12 119.6(3)
C14 C13 H13A 120.2
C12 C13 H13A 120.2
O3 C14 C15 115.6(3)
O3 C14 C13 124.3(3)
C15 C14 C13 120.1(4)
C16 C15 C14 119.4(3)
C16 C15 H15A 120.3
C14 C15 H15A 120.3
C15 C16 C17 121.9(4)
C15 C16 H16A 119.1
C17 C16 H16A 119.1
C12 C17 C16 118.3(4)
C12 C17 H17A 120.8
C16 C17 H17A 120.8
O3 C18 H18A 109.5
O3 C18 H18B 109.5
H18A C18 H18B 109.5
O3 C18 H18C 109.5
H18A C18 H18C 109.5
H18B C18 H18C 109.5

loop_
_geom_bond_atom_site_label_1
_geom_bond_atom_site_label_2
_geom_bond_distance
O1W H1W 0.847(10)
O1W H2W 0.857(10)
O1 C9 1.376(4)
O1 C10 1.412(4)
O2 C11 1.222(4)
O3 C14 1.373(4)
O3 C18 1.407(5)
N1 C2 1.318(4)
N1 C1 1.369(4)
N2 C11 1.338(4)
N2 C12 1.425(4)
N2 H2B 0.8600
C1 C9 1.418(4)
C1 C5 1.421(4)
C2 C3 1.391(5)
C2 H2A 0.9300
C3 C4 1.355(5)
C3 H3A 0.9300
C4 C5 1.404(5)
C4 H4A 0.9300
C5 C6 1.405(5)
C6 C7 1.349(5)
C6 H6A 0.9300
C7 C8 1.406(5)
C7 H7A 0.9300
C8 C9 1.365(5)
C8 H8A 0.9300
C10 C11 1.511(4)
C10 H10A 0.9700
C10 H10B 0.9700
C12 C17 1.379(4)
C12 C13 1.385(4)
C13 C14 1.382(4)
C13 H13A 0.9300
C14 C15 1.379(5)
C15 C16 1.361(6)
C15 H15A 0.9300
C16 C17 1.385(5)
C16 H16A 0.9300
C17 H17A 0.9300
C18 H18A 0.9600
C18 H18B 0.9600
C18 H18C 0.9600

loop_
_geom_hbond_atom_site_label_D
_geom_hbond_atom_site_label_H
_geom_hbond_atom_site_label_A
_geom_hbond_site_symmetry_A
_geom_hbond_distance_DH
_geom_hbond_distance_HA
_geom_hbond_distance_DA
_geom_hbond_angle_DHA
_geom_hbond_publ_flag
O1W H1W O2 1_564 0.85(3) 1.99(3) 2.838(4) 174(4) yes
N2 H2B O1W 1_556 0.86 2.00 2.844(4) 167 yes
O1W H2W N1 1_564 0.86(3) 1.98(3) 2.830(4) 173(4) yes
C8 H8A O2 2_657 0.93 2.50 3.365(4) 154 yes
C13 H13A O1W 1_556 0.93 2.59 3.329(4) 136 yes
C17 H17A O2 1_555 0.93 2.37 2.906(5) 116 yes

loop_
_geom_torsion_atom_site_label_1
_geom_torsion_atom_site_label_2
_geom_torsion_atom_site_label_3
_geom_torsion_atom_site_label_4
_geom_torsion
C2 N1 C1 C9 179.4(3)
C2 N1 C1 C5 -0.7(4)
C1 N1 C2 C3 0.0(5)
N1 C2 C3 C4 0.6(5)
C2 C3 C4 C5 -0.4(5)
C3 C4 C5 C6 -178.3(3)
C3 C4 C5 C1 -0.3(5)
N1 C1 C5 C4 0.9(4)
C9 C1 C5 C4 -179.3(3)
N1 C1 C5 C6 178.9(3)
C9 C1 C5 C6 -1.2(4)
C4 C5 C6 C7 179.1(3)
C1 C5 C6 C7 1.1(5)
C5 C6 C7 C8 -0.3(5)
C6 C7 C8 C9 -0.5(5)
C7 C8 C9 O1 -179.3(3)
C7 C8 C9 C1 0.4(5)
C10 O1 C9 C8 -10.7(4)
C10 O1 C9 C1 169.6(3)
N1 C1 C9 C8 -179.7(3)
C5 C1 C9 C8 0.4(4)
N1 C1 C9 O1 0.1(4)
C5 C1 C9 O1 -179.8(3)
C9 O1 C10 C11 -177.8(3)
C12 N2 C11 O2 -1.3(5)
C12 N2 C11 C10 177.2(3)
O1 C10 C11 O2 -28.3(4)
O1 C10 C11 N2 153.1(3)
C11 N2 C12 C17 -20.2(5)
C11 N2 C12 C13 161.2(3)
C17 C12 C13 C14 -0.3(4)
N2 C12 C13 C14 178.3(3)
C18 O3 C14 C15 -179.1(3)
C18 O3 C14 C13 1.3(5)
C12 C13 C14 O3 -179.2(3)
C12 C13 C14 C15 1.3(5)
O3 C14 C15 C16 179.3(3)
C13 C14 C15 C16 -1.1(5)
C14 C15 C16 C17 -0.1(6)
C13 C12 C17 C16 -0.9(5)
N2 C12 C17 C16 -179.4(3)
C15 C16 C17 C12 1.1(6)

loop_
_cod_related_entry_id
_cod_related_entry_database
_cod_related_entry_code
1 ChemSpider 21127763
